data_2022460
loop_
_publ_author_name
'Pham, Duyen N. K.'
'Belanger, Zachary S.'
'Chadeayne, Andrew R.'
'Golen, James A.'
'Manke, David R.'

_publ_section_title
;
 The crystalline forms of nine hydrochloride salts of substituted
 tryptamines
;
_journal_coeditor_code YP3219
_journal_issue 10
_journal_name_full 'Acta Crystallographica Section C'
_journal_page_first
;
;
_journal_paper_doi 10.1107/S2053229621008950
_journal_volume 77
_journal_year 2021
_chemical_formula_iupac 'C11 H15 N2 +, Cl -'
_chemical_formula_moiety 'C11 H15 N2 +, Cl -'
_chemical_formula_sum 'C11 H15 Cl N2'
_chemical_formula_weight 210.70
_chemical_name_common
;
7-Methyltryptammonium chloride
;
_chemical_name_systematic
;
2-(7-Methyl-1<i>H</i>-indol-3-yl)ethan-1-aminium chloride
;
_space_group_crystal_system orthorhombic
_space_group_IT_number 61
_space_group_name_Hall '-P 2ac 2ab'
_space_group_name_H-M_alt 'P b c a'
_atom_sites_solution_hydrogens mixed
_audit_creation_method
;
Olex2 1.3
(compiled 2020.11.12 svn.r5f609507 for OlexSys, GUI svn.r6272)
;
_cell_angle_alpha 90
_cell_angle_beta 90
_cell_angle_gamma 90
_cell_formula_units_Z 8
_cell_length_a 9.1893(5)
_cell_length_b 9.3259(4)
_cell_length_c 27.5149(15)
_cell_measurement_reflns_used 9693
_cell_measurement_temperature 297(2)
_cell_measurement_theta_max 25.37
_cell_measurement_theta_min 2.67
_cell_volume 2358.0(2)
_computing_cell_refinement
;
SAINT (Bruker, 2018)
;
_computing_data_collection
;
APEX3 (Bruker, 2018)
;
_computing_data_reduction
;
SAINT (Bruker, 2018)
;
_computing_molecular_graphics
;
OLEX2 (Dolomanov <i>et al.</i>,  2009)
;
_computing_publication_material
;
publCIF (Westrip, 2010)
;
_computing_structure_refinement
;
SHELXL2018 (Sheldrick, 2015b)
;
_computing_structure_solution
;
SHELXT2014 (Sheldrick, 2015a)
;
_diffrn_ambient_temperature 297.15
_diffrn_measured_fraction_theta_full 0.998
_diffrn_measured_fraction_theta_max 0.998
_diffrn_measurement_device_type 'Bruker D8 Venture CMOS'
_diffrn_measurement_method '\f and \w scans'
_diffrn_radiation_type MoK\a
_diffrn_radiation_wavelength 0.71073
_diffrn_reflns_av_R_equivalents 0.0544
_diffrn_reflns_av_unetI/netI 0.0179
_diffrn_reflns_limit_h_max 11
_diffrn_reflns_limit_h_min -11
_diffrn_reflns_limit_k_max 11
_diffrn_reflns_limit_k_min -11
_diffrn_reflns_limit_l_max 33
_diffrn_reflns_limit_l_min -33
_diffrn_reflns_number 43558
_diffrn_reflns_theta_full 25.242
_diffrn_reflns_theta_max 25.699
_diffrn_reflns_theta_min 2.666
_diffrn_source_current 30.0
_diffrn_source_power 1.5
_diffrn_source_voltage 50.0
_diffrn_standards_number 0
_exptl_absorpt_coefficient_mu 0.289
_exptl_absorpt_correction_T_max 0.7453
_exptl_absorpt_correction_T_min 0.7031
_exptl_absorpt_correction_type multi-scan
_exptl_absorpt_process_details
;
(SADABS; Bruker, 2018)
;
_exptl_crystal_colour colourless
_exptl_crystal_density_diffrn 1.187
_exptl_crystal_description PLATE
_exptl_crystal_F_000 896
_exptl_crystal_size_max 0.24
_exptl_crystal_size_mid 0.16
_exptl_crystal_size_min 0.02
_refine_diff_density_max 0.151
_refine_diff_density_min -0.132
_refine_ls_extinction_method none
_refine_ls_goodness_of_fit_ref 1.064
_refine_ls_hydrogen_treatment mixed
_refine_ls_matrix_type full
_refine_ls_number_parameters 144
_refine_ls_number_reflns 2237
_refine_ls_number_restraints 4
_refine_ls_restrained_S_all 1.064
_refine_ls_R_factor_all 0.0538
_refine_ls_R_factor_gt 0.0390
_refine_ls_shift/su_max 0.001
_refine_ls_shift/su_mean 0.000
_refine_ls_structure_factor_coef Fsqd
_refine_ls_weighting_details 'w=1/[\s^2^(Fo^2^)+(0.0290P)^2^+1.2441P] where P=(Fo^2^+2Fc^2^)/3'
_refine_ls_weighting_scheme calc
_refine_ls_wR_factor_gt 0.0837
_refine_ls_wR_factor_ref 0.0907
_reflns_number_gt 1791
_reflns_number_total 2237
_reflns_threshold_expression 'I > 2\s(I)'
_cod_data_source_file yp3219sup1.cif
_cod_data_source_block 9
_cod_database_code 2022460
_shelx_space_group_comment
;
The symmetry employed for this shelxl refinement is uniquely defined
by the following loop, which should always be used as a source of
symmetry information in preference to the above space-group names.
They are only intended as comments.
;
_shelx_estimated_absorpt_t_min 0.934
_shelx_estimated_absorpt_t_max 0.994

loop_
_space_group_symop_operation_xyz
'x, y, z'
'-x+1/2, -y, z+1/2'
'-x, y+1/2, -z+1/2'
'x+1/2, -y+1/2, -z'
'-x, -y, -z'
'x-1/2, y, -z-1/2'
'x, -y-1/2, z-1/2'
'-x-1/2, y-1/2, z'

loop_
_atom_site_type_symbol
_atom_site_label
_atom_site_fract_x
_atom_site_fract_y
_atom_site_fract_z
_atom_site_U_iso_or_equiv
_atom_site_adp_type
_atom_site_calc_flag
_atom_site_occupancy
_atom_site_disorder_assembly
_atom_site_disorder_group
Cl Cl1 0.12236(5) 0.28064(5) 0.52435(2) 0.04928(16) Uani d 1 . .
N N1 0.60463(18) 0.7039(2) 0.39926(6) 0.0520(4) Uani d 1 . .
N N2 0.17796(19) 0.56121(18) 0.46316(6) 0.0461(4) Uani d 1 . .
C C1 0.5321(2) 0.5891(2) 0.41812(8) 0.0544(5) Uani d 1 . .
H H1A 0.555653 0.543935 0.447203 0.065 Uiso calc 1 . .
C C2 0.5419(2) 0.7405(2) 0.35562(7) 0.0424(4) Uani d 1 . .
C C3 0.5765(2) 0.8522(2) 0.32382(8) 0.0532(5) Uani d 1 . .
C C4 0.4905(3) 0.8629(3) 0.28304(8) 0.0651(6) Uani d 1 . .
H H4 0.509736 0.935255 0.260691 0.078 Uiso calc 1 . .
C C5 0.3753(3) 0.7690(3) 0.27406(8) 0.0653(6) Uani d 1 . .
H H5 0.320769 0.779728 0.245817 0.078 Uiso calc 1 . .
C C6 0.3410(2) 0.6617(2) 0.30588(7) 0.0523(5) Uani d 1 . .
H H6 0.263434 0.600343 0.299700 0.063 Uiso calc 1 . .
C C7 0.4249(2) 0.64611(19) 0.34787(6) 0.0406(4) Uani d 1 . .
C C8 0.4205(2) 0.5499(2) 0.38853(7) 0.0461(5) Uani d 1 . .
C C9 0.3100(3) 0.4358(2) 0.39729(8) 0.0600(6) Uani d 1 . .
H H9A 0.346766 0.369865 0.421624 0.072 Uiso calc 1 . .
H H9B 0.295166 0.382234 0.367476 0.072 Uiso calc 1 . .
C C10 0.1652(2) 0.4957(2) 0.41425(8) 0.0548(5) Uani d 1 . .
H H10A 0.131688 0.567459 0.391300 0.066 Uiso calc 1 . .
H H10B 0.093639 0.419302 0.415195 0.066 Uiso calc 1 . .
C C11 0.6981(3) 0.9552(3) 0.33489(10) 0.0836(8) Uani d 1 . .
H H11A 0.710920 1.019423 0.307963 0.125 Uiso calc 1 . .
H H11B 0.786463 0.902619 0.340248 0.125 Uiso calc 1 . .
H H11C 0.674476 1.009240 0.363516 0.125 Uiso calc 1 . .
H H2A 0.183(3) 0.4864(19) 0.4885(6) 0.077(7) Uiso d 1 . .
H H2B 0.2651(17) 0.619(2) 0.4687(8) 0.074(7) Uiso d 1 . .
H H2C 0.0905(17) 0.618(2) 0.4711(8) 0.075(7) Uiso d 1 . .
H H1 0.6836(16) 0.738(2) 0.4119(7) 0.069(7) Uiso d 1 . .

loop_
_atom_site_aniso_label
_atom_site_aniso_U_11
_atom_site_aniso_U_22
_atom_site_aniso_U_33
_atom_site_aniso_U_12
_atom_site_aniso_U_13
_atom_site_aniso_U_23
Cl1 0.0434(3) 0.0486(3) 0.0558(3) 0.0041(2) -0.0017(2) 0.0021(2)
N1 0.0370(9) 0.0674(12) 0.0515(10) 0.0034(9) -0.0051(8) -0.0124(9)
N2 0.0394(9) 0.0425(9) 0.0565(11) -0.0054(8) -0.0004(8) -0.0002(8)
C1 0.0538(13) 0.0624(13) 0.0471(11) 0.0171(11) -0.0001(10) 0.0002(10)
C2 0.0362(10) 0.0480(11) 0.0429(10) 0.0037(8) 0.0029(8) -0.0128(8)
C3 0.0475(12) 0.0543(12) 0.0577(13) -0.0070(10) 0.0098(10) -0.0130(10)
C4 0.0760(17) 0.0619(14) 0.0573(14) -0.0058(13) 0.0082(12) 0.0075(11)
C5 0.0698(15) 0.0761(16) 0.0499(12) -0.0029(14) -0.0119(11) 0.0039(11)
C6 0.0477(12) 0.0586(12) 0.0506(12) -0.0069(10) -0.0065(10) -0.0104(10)
C7 0.0379(10) 0.0405(10) 0.0433(10) 0.0036(8) 0.0014(8) -0.0086(8)
C8 0.0469(11) 0.0414(10) 0.0500(11) 0.0083(9) 0.0053(9) -0.0041(8)
C9 0.0771(16) 0.0406(11) 0.0623(13) -0.0026(11) 0.0084(12) -0.0048(10)
C10 0.0548(13) 0.0527(12) 0.0570(12) -0.0182(10) -0.0045(10) 0.0006(10)
C11 0.0768(18) 0.0845(18) 0.0896(19) -0.0360(15) 0.0156(15) -0.0175(15)

loop_
_atom_type_symbol
_atom_type_description
_atom_type_scat_dispersion_real
_atom_type_scat_dispersion_imag
_atom_type_scat_source
C C 0.0033 0.0016 'International Tables Vol C Tables 4.2.6.8 and 6.1.1.4'
H H 0.0000 0.0000 'International Tables Vol C Tables 4.2.6.8 and 6.1.1.4'
Cl Cl 0.1484 0.1585 'International Tables Vol C Tables 4.2.6.8 and 6.1.1.4'
N N 0.0061 0.0033 'International Tables Vol C Tables 4.2.6.8 and 6.1.1.4'

loop_
_geom_angle_atom_site_label_1
_geom_angle_atom_site_label_2
_geom_angle_atom_site_label_3
_geom_angle_site_symmetry_1
_geom_angle_site_symmetry_3
_geom_angle
_geom_angle_publ_flag
C1 N1 C2 . . 108.80(17) ?
C1 N1 H1 . . 123.2(16) ?
C2 N1 H1 . . 127.6(16) ?
C10 N2 H2A . . 110.7(14) ?
C10 N2 H2B . . 115.8(13) ?
C10 N2 H2C . . 110.9(13) ?
H2A N2 H2B . . 104.0(18) ?
H2A N2 H2C . . 105.1(18) ?
H2B N2 H2C . . 109.6(18) ?
N1 C1 H1A . . 124.7 ?
C8 C1 N1 . . 110.61(19) ?
C8 C1 H1A . . 124.7 ?
N1 C2 C3 . . 129.54(19) ?
N1 C2 C7 . . 107.31(17) ?
C3 C2 C7 . . 123.09(18) ?
C2 C3 C11 . . 121.2(2) ?
C4 C3 C2 . . 115.72(19) ?
C4 C3 C11 . . 123.0(2) ?
C3 C4 H4 . . 118.8 ?
C3 C4 C5 . . 122.3(2) ?
C5 C4 H4 . . 118.8 ?
C4 C5 H5 . . 119.3 ?
C6 C5 C4 . . 121.4(2) ?
C6 C5 H5 . . 119.3 ?
C5 C6 H6 . . 120.7 ?
C5 C6 C7 . . 118.6(2) ?
C7 C6 H6 . . 120.7 ?
C2 C7 C8 . . 107.15(17) ?
C6 C7 C2 . . 118.84(18) ?
C6 C7 C8 . . 134.01(19) ?
C1 C8 C7 . . 106.12(18) ?
C1 C8 C9 . . 127.5(2) ?
C7 C8 C9 . . 126.27(19) ?
C8 C9 H9A . . 109.1 ?
C8 C9 H9B . . 109.1 ?
C8 C9 C10 . . 112.61(17) ?
H9A C9 H9B . . 107.8 ?
C10 C9 H9A . . 109.1 ?
C10 C9 H9B . . 109.1 ?
N2 C10 C9 . . 111.20(17) ?
N2 C10 H10A . . 109.4 ?
N2 C10 H10B . . 109.4 ?
C9 C10 H10A . . 109.4 ?
C9 C10 H10B . . 109.4 ?
H10A C10 H10B . . 108.0 ?
C3 C11 H11A . . 109.5 ?
C3 C11 H11B . . 109.5 ?
C3 C11 H11C . . 109.5 ?
H11A C11 H11B . . 109.5 ?
H11A C11 H11C . . 109.5 ?
H11B C11 H11C . . 109.5 ?

loop_
_geom_bond_atom_site_label_1
_geom_bond_atom_site_label_2
_geom_bond_site_symmetry_2
_geom_bond_distance
_geom_bond_publ_flag
N1 C1 . 1.364(3) ?
N1 C2 . 1.375(2) ?
N1 H1 . 0.867(10) ?
N2 C10 . 1.482(3) ?
N2 H2A . 0.987(10) ?
N2 H2B . 0.978(10) ?
N2 H2C . 0.986(10) ?
C1 H1A . 0.9300 ?
C1 C8 . 1.359(3) ?
C2 C3 . 1.397(3) ?
C2 C7 . 1.406(3) ?
C3 C4 . 1.376(3) ?
C3 C11 . 1.505(3) ?
C4 H4 . 0.9300 ?
C4 C5 . 1.395(3) ?
C5 H5 . 0.9300 ?
C5 C6 . 1.367(3) ?
C6 H6 . 0.9300 ?
C6 C7 . 1.396(3) ?
C7 C8 . 1.435(3) ?
C8 C9 . 1.490(3) ?
C9 H9A . 0.9700 ?
C9 H9B . 0.9700 ?
C9 C10 . 1.517(3) ?
C10 H10A . 0.9700 ?
C10 H10B . 0.9700 ?
C11 H11A . 0.9600 ?
C11 H11B . 0.9600 ?
C11 H11C . 0.9600 ?

loop_
_geom_hbond_atom_site_label_D
_geom_hbond_atom_site_label_H
_geom_hbond_atom_site_label_A
_geom_hbond_site_symmetry_A
_geom_hbond_distance_DH
_geom_hbond_distance_HA
_geom_hbond_distance_DA
_geom_hbond_angle_DHA
_geom_hbond_publ_flag
N2 H2A Cl1 . 0.987(10) 2.228(14) 3.1531(18) 155.5(19) yes
N2 H2B Cl1 8_665 0.978(10) 2.383(15) 3.2232(17) 143.7(17) yes
N2 H2C Cl1 5_566 0.986(10) 2.177(11) 3.1480(18) 167.9(19) yes
N1 H1 Cl1 5_666 0.867(10) 2.507(15) 3.2762(17) 148(2) yes

loop_
_geom_torsion_atom_site_label_1
_geom_torsion_atom_site_label_2
_geom_torsion_atom_site_label_3
_geom_torsion_atom_site_label_4
_geom_torsion_site_symmetry_1
_geom_torsion_site_symmetry_2
_geom_torsion_site_symmetry_3
_geom_torsion_site_symmetry_4
_geom_torsion
_geom_torsion_publ_flag
N1 C1 C8 C7 . . . . 0.8(2) ?
N1 C1 C8 C9 . . . . -176.10(19) ?
N1 C2 C3 C4 . . . . -178.6(2) ?
N1 C2 C3 C11 . . . . -0.1(3) ?
N1 C2 C7 C6 . . . . 179.24(17) ?
N1 C2 C7 C8 . . . . -0.53(19) ?
C1 N1 C2 C3 . . . . 178.37(19) ?
C1 N1 C2 C7 . . . . 1.0(2) ?
C1 C8 C9 C10 . . . . 101.3(3) ?
C2 N1 C1 C8 . . . . -1.2(2) ?
C2 C3 C4 C5 . . . . 0.4(3) ?
C2 C7 C8 C1 . . . . -0.2(2) ?
C2 C7 C8 C9 . . . . 176.80(18) ?
C3 C2 C7 C6 . . . . 1.7(3) ?
C3 C2 C7 C8 . . . . -178.09(17) ?
C3 C4 C5 C6 . . . . 0.7(4) ?
C4 C5 C6 C7 . . . . -0.7(3) ?
C5 C6 C7 C2 . . . . -0.5(3) ?
C5 C6 C7 C8 . . . . 179.2(2) ?
C6 C7 C8 C1 . . . . -179.9(2) ?
C6 C7 C8 C9 . . . . -2.9(3) ?
C7 C2 C3 C4 . . . . -1.6(3) ?
C7 C2 C3 C11 . . . . 176.88(19) ?
C7 C8 C9 C10 . . . . -75.0(3) ?
C8 C9 C10 N2 . . . . -66.7(2) ?
C11 C3 C4 C5 . . . . -178.0(2) ?

_cod_database_fobs_code 2022460
